data_4001641
loop_
_publ_author_name
'Wang, Meitian'
'Mar, Arthur'

_publ_section_title
;
 The Ternary Silicide ZrPd3Si3, a Stacking Variant of the \a-FeSi2and Re3B
 Structure Types
;
_journal_issue 11
_journal_name_full 'Chemistry of Materials'
_journal_page_first 3232
_journal_paper_doi 10.1021/cm990296b
_journal_volume 11
_journal_year 1999
_chemical_formula_sum 'Pd3 Si3 Zr'
_chemical_formula_weight 494.69
_chemical_name_common 'zirconium palladium silicide'
_chemical_name_systematic
; 

 ? 

;
_space_group_IT_number 63
_symmetry_cell_setting orthorhombic
_symmetry_space_group_name_Hall '-C 2c 2'
_symmetry_space_group_name_H-M 'C m c m'
_atom_sites_solution_hydrogens geom
_atom_sites_solution_primary direct
_atom_sites_solution_secondary difmap
_audit_creation_method SHELXL-97
_cell_angle_alpha 90.00
_cell_angle_beta 90.00
_cell_angle_gamma 90.00
_cell_formula_units_Z 4
_cell_length_a 3.8127(4)
_cell_length_b 15.5510(10)
_cell_length_c 7.0390(5)
_cell_measurement_reflns_used 24
_cell_measurement_temperature 295(2)
_cell_measurement_theta_max 20.8
_cell_measurement_theta_min 10.7
_cell_volume 417.35(6)
_computing_cell_refinement 'CAD/PC (Enraf-Nonius)'
_computing_data_collection 'CAD/PC (Enraf-Nonius)'
_computing_data_reduction XCAD4
_computing_molecular_graphics 'Bruker SHELXTL 5.1'
_computing_publication_material 'Bruker SHELXTL 5.1'
_computing_structure_refinement 'Bruker SHELXTL 5.1'
_computing_structure_solution 'Bruker SHELXTL 5.1'
_diffrn_ambient_temperature 295(2)
_diffrn_measured_fraction_theta_full 1.000
_diffrn_measured_fraction_theta_max 1.000
_diffrn_measurement_device_type 'Enraf-Nonius CAD4'
_diffrn_measurement_method 'theta-two theta'
_diffrn_radiation_monochromator graphite
_diffrn_radiation_source 'fine-focus sealed tube'
_diffrn_radiation_type MoK\a
_diffrn_radiation_wavelength 0.71073
_diffrn_reflns_av_R_equivalents 0.0693
_diffrn_reflns_av_sigmaI/netI 0.0304
_diffrn_reflns_limit_h_max 6
_diffrn_reflns_limit_h_min -6
_diffrn_reflns_limit_k_max 24
_diffrn_reflns_limit_k_min -24
_diffrn_reflns_limit_l_max 11
_diffrn_reflns_limit_l_min -11
_diffrn_reflns_number 3576
_diffrn_reflns_theta_full 34.89
_diffrn_reflns_theta_max 34.89
_diffrn_reflns_theta_min 2.62
_diffrn_standards_interval_time 7200
_diffrn_standards_number 3
_exptl_absorpt_coefficient_mu 15.795
_exptl_absorpt_correction_T_max 0.802
_exptl_absorpt_correction_T_min 0.373
_exptl_absorpt_correction_type 'Gaussian face-indexed empirical'
_exptl_crystal_colour black
_exptl_crystal_density_diffrn 7.873
_exptl_crystal_density_method 'not measured'
_exptl_crystal_description plate
_exptl_crystal_F_000 880
_exptl_crystal_size_max 0.16
_exptl_crystal_size_mid 0.07
_exptl_crystal_size_min 0.01
_refine_diff_density_max 2.152
_refine_diff_density_min -2.425
_refine_diff_density_rms 0.588
_refine_ls_extinction_coef 0.0126(4)
_refine_ls_extinction_expression Fc^*^=kFc[1+0.001xFc^2^\l^3^/sin(2\q)]^-1/4^
_refine_ls_extinction_method SHELXL
_refine_ls_goodness_of_fit_ref 1.189
_refine_ls_hydrogen_treatment mixed
_refine_ls_matrix_type full
_refine_ls_number_parameters 26
_refine_ls_number_reflns 543
_refine_ls_number_restraints 0
_refine_ls_restrained_S_all 1.189
_refine_ls_R_factor_all 0.0256
_refine_ls_R_factor_gt 0.0227
_refine_ls_shift/su_max 0.001
_refine_ls_shift/su_mean 0.000
_refine_ls_structure_factor_coef Fsqd
_refine_ls_weighting_details 'calc w=1/[\s^2^(Fo^2^)+(0.0185P)^2^+0.0000P] where P=(Fo^2^+2Fc^2^)/3'
_refine_ls_weighting_scheme calc
_refine_ls_wR_factor_gt 0.0460
_refine_ls_wR_factor_ref 0.0470
_reflns_number_gt 496
_reflns_number_total 543
_reflns_threshold_expression >2sigma(I)
_cod_data_source_file cm990296b.cif
_cod_data_source_block cmcm
_cod_original_sg_symbol_H-M Cmcm
_cod_database_code 4001641

loop_
_symmetry_equiv_pos_as_xyz
'x, y, z'
'-x, -y, z+1/2'
'-x, y, -z+1/2'
'x, -y, -z'
'x+1/2, y+1/2, z'
'-x+1/2, -y+1/2, z+1/2'
'-x+1/2, y+1/2, -z+1/2'
'x+1/2, -y+1/2, -z'
'-x, -y, -z'
'x, y, -z-1/2'
'x, -y, z-1/2'
'-x, y, z'
'-x+1/2, -y+1/2, -z'
'x+1/2, y+1/2, -z-1/2'
'x+1/2, -y+1/2, z-1/2'
'-x+1/2, y+1/2, z'

loop_
_atom_site_label
_atom_site_type_symbol
_atom_site_fract_x
_atom_site_fract_y
_atom_site_fract_z
_atom_site_U_iso_or_equiv
_atom_site_adp_type
_atom_site_occupancy
_atom_site_symmetry_multiplicity
_atom_site_calc_flag
_atom_site_refinement_flags
Zr Zr 0.0000 0.01166(3) 0.2500 0.00563(12) Uani 1 4 d S
Pd1 Pd 0.0000 0.175529(19) 0.55292(4) 0.00683(10) Uani 1 2 d S
Pd2 Pd 0.0000 0.66047(3) 0.2500 0.00657(11) Uani 1 4 d S
Si1 Si 0.0000 0.42602(7) 0.03248(16) 0.0070(2) Uani 1 2 d S
Si2 Si 0.0000 0.26196(11) 0.2500 0.0073(3) Uani 1 4 d S

loop_
_atom_site_aniso_label
_atom_site_aniso_U_11
_atom_site_aniso_U_22
_atom_site_aniso_U_33
_atom_site_aniso_U_23
_atom_site_aniso_U_13
_atom_site_aniso_U_12
Zr 0.0057(2) 0.0054(2) 0.0058(2) 0.000 0.000 0.000
Pd1 0.00759(16) 0.00675(14) 0.00616(14) -0.00041(8) 0.000 0.000
Pd2 0.0082(2) 0.00523(18) 0.00632(17) 0.000 0.000 0.000
Si1 0.0077(5) 0.0053(4) 0.0080(4) -0.0007(3) 0.000 0.000
Si2 0.0074(7) 0.0077(6) 0.0068(6) 0.000 0.000 0.000

loop_
_atom_type_symbol
_atom_type_description
_atom_type_scat_dispersion_real
_atom_type_scat_dispersion_imag
_atom_type_scat_source
Si Si 0.0817 0.0704 'International Tables Vol C Tables 4.2.6.8 and 6.1.1.4'
Zr Zr -2.9673 0.5597 'International Tables Vol C Tables 4.2.6.8 and 6.1.1.4'
Pd Pd -0.9988 1.0072 'International Tables Vol C Tables 4.2.6.8 and 6.1.1.4'

loop_
_geom_angle_atom_site_label_1
_geom_angle_atom_site_label_2
_geom_angle_atom_site_label_3
_geom_angle
_geom_angle_site_symmetry_1
_geom_angle_site_symmetry_3
Si1 Zr Si1 122.85(5) 5_445 14_546
Si1 Zr Si1 66.72(4) 5_445 14_446
Si1 Zr Si1 86.42(3) 14_546 14_446
Si1 Zr Si1 86.42(3) 5_445 5_545
Si1 Zr Si1 66.72(4) 14_546 5_545
Si1 Zr Si1 122.85(5) 14_446 5_545
Si1 Zr Si1 168.58(3) 5_445 6
Si1 Zr Si1 48.49(4) 14_546 6
Si1 Zr Si1 103.372(16) 14_446 6
Si1 Zr Si1 94.945(18) 5_545 6
Si1 Zr Si1 94.945(18) 5_445 6_455
Si1 Zr Si1 103.372(16) 14_546 6_455
Si1 Zr Si1 48.49(4) 14_446 6_455
Si1 Zr Si1 168.58(3) 5_545 6_455
Si1 Zr Si1 81.51(3) 6 6_455
Si1 Zr Si1 48.49(4) 5_445 13_455
Si1 Zr Si1 168.58(3) 14_546 13_455
Si1 Zr Si1 94.945(18) 14_446 13_455
Si1 Zr Si1 103.372(16) 5_545 13_455
Si1 Zr Si1 141.23(5) 6 13_455
Si1 Zr Si1 85.83(4) 6_455 13_455
Si1 Zr Si1 103.372(16) 5_445 13
Si1 Zr Si1 94.945(18) 14_546 13
Si1 Zr Si1 168.58(3) 14_446 13
Si1 Zr Si1 48.49(4) 5_545 13
Si1 Zr Si1 85.83(4) 6 13
Si1 Zr Si1 141.23(5) 6_455 13
Si1 Zr Si1 81.51(3) 13_455 13
Si1 Zr Pd2 143.56(3) 5_445 5_545
Si1 Zr Pd2 86.21(2) 14_546 5_545
Si1 Zr Pd2 143.56(3) 14_446 5_545
Si1 Zr Pd2 86.21(2) 5_545 5_545
Si1 Zr Pd2 47.84(2) 6 5_545
Si1 Zr Pd2 99.14(2) 6_455 5_545
Si1 Zr Pd2 99.14(2) 13_455 5_545
Si1 Zr Pd2 47.84(2) 13 5_545
Si1 Zr Pd2 86.21(2) 5_445 5_445
Si1 Zr Pd2 143.56(3) 14_546 5_445
Si1 Zr Pd2 86.21(2) 14_446 5_445
Si1 Zr Pd2 143.56(3) 5_545 5_445
Si1 Zr Pd2 99.14(2) 6 5_445
Si1 Zr Pd2 47.84(2) 6_455 5_445
Si1 Zr Pd2 47.84(2) 13_455 5_445
Si1 Zr Pd2 99.14(2) 13 5_445
Pd2 Zr Pd2 78.960(18) 5_545 5_445
Si1 Zr Pd1 48.06(2) 5_445 2_554
Si1 Zr Pd1 78.74(3) 14_546 2_554
Si1 Zr Pd1 78.74(3) 14_446 2_554
Si1 Zr Pd1 48.06(2) 5_545 2_554
Si1 Zr Pd1 126.34(2) 6 2_554
Si1 Zr Pd1 126.34(2) 6_455 2_554
Si1 Zr Pd1 90.38(2) 13_455 2_554
Si1 Zr Pd1 90.38(2) 13 2_554
Pd2 Zr Pd1 134.168(7) 5_545 2_554
Pd2 Zr Pd1 134.168(7) 5_445 2_554
Si1 Zr Pd1 78.74(3) 5_445 9_556
Si1 Zr Pd1 48.06(2) 14_546 9_556
Si1 Zr Pd1 48.06(2) 14_446 9_556
Si1 Zr Pd1 78.74(3) 5_545 9_556
Si1 Zr Pd1 90.38(2) 6 9_556
Si1 Zr Pd1 90.38(2) 6_455 9_556
Si1 Zr Pd1 126.34(2) 13_455 9_556
Si1 Zr Pd1 126.34(2) 13 9_556
Pd2 Zr Pd1 134.168(7) 5_545 9_556
Pd2 Zr Pd1 134.168(7) 5_445 9_556
Pd1 Zr Pd1 50.961(14) 2_554 9_556
Si1 Pd1 Si1 100.49(4) 6_455 6
Si1 Pd1 Si2 106.89(3) 6_455 .
Si1 Pd1 Si2 106.89(3) 6 .
Si1 Pd1 Si2 148.10(4) 6_455 13_556
Si1 Pd1 Si2 72.52(4) 6 13_556
Si2 Pd1 Si2 104.887(10) . 13_556
Si1 Pd1 Si2 72.52(4) 6_455 13_456
Si1 Pd1 Si2 148.10(4) 6 13_456
Si2 Pd1 Si2 104.887(10) . 13_456
Si2 Pd1 Si2 96.75(3) 13_556 13_456
Si1 Pd1 Pd1 93.33(3) 6_455 10_557
Si1 Pd1 Pd1 93.33(3) 6 10_557
Si2 Pd1 Pd1 147.77(3) . 10_557
Si2 Pd1 Pd1 57.045(11) 13_556 10_557
Si2 Pd1 Pd1 57.046(11) 13_456 10_557
Si1 Pd1 Pd2 52.72(3) 6_455 5_445
Si1 Pd1 Pd2 114.56(3) 6 5_445
Si2 Pd1 Pd2 54.19(2) . 5_445
Si2 Pd1 Pd2 158.73(3) 13_556 5_445
Si2 Pd1 Pd2 86.486(9) 13_456 5_445
Pd1 Pd1 Pd2 137.988(5) 10_557 5_445
Si1 Pd1 Pd2 114.56(3) 6_455 5_545
Si1 Pd1 Pd2 52.72(3) 6 5_545
Si2 Pd1 Pd2 54.19(2) . 5_545
Si2 Pd1 Pd2 86.486(9) 13_556 5_545
Si2 Pd1 Pd2 158.73(3) 13_456 5_545
Pd1 Pd1 Pd2 137.988(5) 10_557 5_545
Pd2 Pd1 Pd2 83.256(10) 5_445 5_545
Si1 Pd1 Pd2 125.96(2) 6_455 9_566
Si1 Pd1 Pd2 125.96(2) 6 9_566
Si2 Pd1 Pd2 86.32(3) . 9_566
Si2 Pd1 Pd2 53.50(3) 13_556 9_566
Si2 Pd1 Pd2 53.50(3) 13_456 9_566
Pd1 Pd1 Pd2 61.456(7) 10_557 9_566
Pd2 Pd1 Pd2 115.259(9) 5_445 9_566
Pd2 Pd1 Pd2 115.259(9) 5_545 9_566
Si1 Pd1 Pd1 159.62(3) 6_455 13_556
Si1 Pd1 Pd1 89.38(2) 6 13_556
Si2 Pd1 Pd1 52.88(2) . 13_556
Si2 Pd1 Pd1 52.01(3) 13_556 13_556
Si2 Pd1 Pd1 107.85(4) 13_456 13_556
Pd1 Pd1 Pd1 103.947(10) 10_557 13_556
Pd2 Pd1 Pd1 106.963(15) 5_445 13_556
Pd2 Pd1 Pd1 58.153(10) 5_545 13_556
Pd2 Pd1 Pd1 57.106(10) 9_566 13_556
Si1 Pd1 Pd1 89.38(2) 6_455 13_456
Si1 Pd1 Pd1 159.62(3) 6 13_456
Si2 Pd1 Pd1 52.88(2) . 13_456
Si2 Pd1 Pd1 107.85(4) 13_556 13_456
Si2 Pd1 Pd1 52.01(3) 13_456 13_456
Pd1 Pd1 Pd1 103.947(10) 10_557 13_456
Pd2 Pd1 Pd1 58.153(10) 5_445 13_456
Pd2 Pd1 Pd1 106.963(15) 5_545 13_456
Pd2 Pd1 Pd1 57.106(10) 9_566 13_456
Pd1 Pd1 Pd1 76.159(15) 13_556 13_456
Si1 Pd1 Zr 56.64(2) 6_455 9_556
Si1 Pd1 Zr 56.64(2) 6 9_556
Si2 Pd1 Zr 147.71(3) . 9_556
Si2 Pd1 Zr 96.32(3) 13_556 9_556
Si2 Pd1 Zr 96.32(3) 13_456 9_556
Pd1 Pd1 Zr 64.519(7) 10_557 9_556
Pd2 Pd1 Zr 104.241(11) 5_445 9_556
Pd2 Pd1 Zr 104.241(11) 5_545 9_556
Pd2 Pd1 Zr 125.975(12) 9_566 9_556
Pd1 Pd1 Zr 141.274(8) 13_556 9_556
Pd1 Pd1 Zr 141.274(8) 13_456 9_556
Si1 Pd2 Si1 111.84(6) 2_565 9_565
Si1 Pd2 Si2 110.94(2) 2_565 5
Si1 Pd2 Si2 110.94(2) 9_565 5
Si1 Pd2 Si2 110.94(2) 2_565 5_455
Si1 Pd2 Si2 110.94(2) 9_565 5_455
Si2 Pd2 Si2 100.76(6) 5 5_455
Si1 Pd2 Pd1 55.270(18) 2_565 5
Si1 Pd2 Pd1 131.386(16) 9_565 5
Si2 Pd2 Pd1 55.686(15) 5 5
Si2 Pd2 Pd1 117.37(2) 5_455 5
Si1 Pd2 Pd1 131.386(16) 2_565 14_456
Si1 Pd2 Pd1 55.270(18) 9_565 14_456
Si2 Pd2 Pd1 117.37(2) 5 14_456
Si2 Pd2 Pd1 55.686(15) 5_455 14_456
Pd1 Pd2 Pd1 170.64(2) 5 14_456
Si1 Pd2 Pd1 55.270(18) 2_565 5_455
Si1 Pd2 Pd1 131.386(16) 9_565 5_455
Si2 Pd2 Pd1 117.37(2) 5 5_455
Si2 Pd2 Pd1 55.686(15) 5_455 5_455
Pd1 Pd2 Pd1 83.256(11) 5 5_455
Pd1 Pd2 Pd1 95.977(11) 14_456 5_455
Si1 Pd2 Pd1 131.386(16) 2_565 14_556
Si1 Pd2 Pd1 55.270(18) 9_565 14_556
Si2 Pd2 Pd1 55.686(15) 5 14_556
Si2 Pd2 Pd1 117.37(2) 5_455 14_556
Pd1 Pd2 Pd1 95.977(11) 5 14_556
Pd1 Pd2 Pd1 83.256(10) 14_456 14_556
Pd1 Pd2 Pd1 170.64(2) 5_455 14_556
Si1 Pd2 Pd1 95.53(3) 2_565 9_566
Si1 Pd2 Pd1 152.62(3) 9_565 9_566
Si2 Pd2 Pd1 55.93(3) 5 9_566
Si2 Pd2 Pd1 55.93(3) 5_455 9_566
Pd1 Pd2 Pd1 64.741(10) 5 9_566
Pd1 Pd2 Pd1 106.461(11) 14_456 9_566
Pd1 Pd2 Pd1 64.741(10) 5_455 9_566
Pd1 Pd2 Pd1 106.461(11) 14_556 9_566
Si1 Pd2 Pd1 152.62(3) 2_565 2_564
Si1 Pd2 Pd1 95.53(3) 9_565 2_564
Si2 Pd2 Pd1 55.93(3) 5 2_564
Si2 Pd2 Pd1 55.93(3) 5_455 2_564
Pd1 Pd2 Pd1 106.461(11) 5 2_564
Pd1 Pd2 Pd1 64.741(9) 14_456 2_564
Pd1 Pd2 Pd1 106.461(11) 5_455 2_564
Pd1 Pd2 Pd1 64.741(10) 14_556 2_564
Pd1 Pd2 Pd1 57.088(15) 9_566 2_564
Si1 Pd2 Zr 64.38(2) 2_565 5_455
Si1 Pd2 Zr 64.38(2) 9_565 5_455
Si2 Pd2 Zr 169.10(3) 5 5_455
Si2 Pd2 Zr 90.14(3) 5_455 5_455
Pd1 Pd2 Zr 119.035(12) 5 5_455
Pd1 Pd2 Zr 68.937(9) 14_456 5_455
Pd1 Pd2 Zr 68.937(9) 5_455 5_455
Pd1 Pd2 Zr 119.035(12) 14_556 5_455
Pd1 Pd2 Zr 132.690(7) 9_566 5_455
Pd1 Pd2 Zr 132.690(7) 2_564 5_455
Si1 Pd2 Zr 64.38(2) 2_565 5
Si1 Pd2 Zr 64.38(2) 9_565 5
Si2 Pd2 Zr 90.14(3) 5 5
Si2 Pd2 Zr 169.10(3) 5_455 5
Pd1 Pd2 Zr 68.937(9) 5 5
Pd1 Pd2 Zr 119.035(12) 14_456 5
Pd1 Pd2 Zr 119.035(12) 5_455 5
Pd1 Pd2 Zr 68.937(9) 14_556 5
Pd1 Pd2 Zr 132.690(7) 9_566 5
Pd1 Pd2 Zr 132.690(7) 2_564 5
Zr Pd2 Zr 78.960(18) 5_455 5
Si1 Si1 Pd2 112.84(7) 9_565 9_565
Si1 Si1 Pd1 129.49(2) 9_565 6_454
Pd2 Si1 Pd1 72.01(3) 9_565 6_454
Si1 Si1 Pd1 129.49(2) 9_565 6_554
Pd2 Si1 Pd1 72.01(3) 9_565 6_554
Pd1 Si1 Pd1 100.49(4) 6_454 6_554
Si1 Si1 Zr 68.78(4) 9_565 5
Pd2 Si1 Zr 136.344(18) 9_565 5
Pd1 Si1 Zr 143.04(5) 6_454 5
Pd1 Si1 Zr 75.305(17) 6_554 5
Si1 Si1 Zr 68.78(4) 9_565 5_455
Pd2 Si1 Zr 136.344(18) 9_565 5_455
Pd1 Si1 Zr 75.305(17) 6_454 5_455
Pd1 Si1 Zr 143.04(5) 6_554 5_455
Zr Si1 Zr 86.42(3) 5 5_455
Si1 Si1 Zr 62.73(4) 9_565 13_455
Pd2 Si1 Zr 67.79(3) 9_565 13_455
Pd1 Si1 Zr 75.462(17) 6_454 13_455
Pd1 Si1 Zr 138.83(4) 6_554 13_455
Zr Si1 Zr 131.51(4) 5 13_455
Zr Si1 Zr 76.628(16) 5_455 13_455
Si1 Si1 Zr 62.73(4) 9_565 13
Pd2 Si1 Zr 67.79(3) 9_565 13
Pd1 Si1 Zr 138.83(4) 6_454 13
Pd1 Si1 Zr 75.462(17) 6_554 13
Zr Si1 Zr 76.628(16) 5 13
Zr Si1 Zr 131.51(4) 5_455 13
Zr Si1 Zr 81.51(3) 13_455 13
Pd2 Si2 Pd2 100.76(6) 5_445 5_545
Pd2 Si2 Pd1 70.12(3) 5_445 10_556
Pd2 Si2 Pd1 70.12(3) 5_545 10_556
Pd2 Si2 Pd1 70.12(3) 5_445 .
Pd2 Si2 Pd1 70.12(3) 5_545 .
Pd1 Si2 Pd1 115.55(7) 10_556 .
Pd2 Si2 Pd1 144.97(3) 5_445 13_556
Pd2 Si2 Pd1 70.566(12) 5_545 13_556
Pd1 Si2 Pd1 131.563(14) 10_556 13_556
Pd1 Si2 Pd1 75.113(10) . 13_556
Pd2 Si2 Pd1 70.566(12) 5_445 13_456
Pd2 Si2 Pd1 144.97(3) 5_545 13_456
Pd1 Si2 Pd1 131.563(14) 10_556 13_456
Pd1 Si2 Pd1 75.113(10) . 13_456
Pd1 Si2 Pd1 96.75(3) 13_556 13_456
Pd2 Si2 Pd1 70.566(12) 5_445 6_454
Pd2 Si2 Pd1 144.97(3) 5_545 6_454
Pd1 Si2 Pd1 75.113(10) 10_556 6_454
Pd1 Si2 Pd1 131.563(14) . 6_454
Pd1 Si2 Pd1 135.19(7) 13_556 6_454
Pd1 Si2 Pd1 65.91(2) 13_456 6_454
Pd2 Si2 Pd1 144.97(3) 5_445 6_554
Pd2 Si2 Pd1 70.566(11) 5_545 6_554
Pd1 Si2 Pd1 75.113(10) 10_556 6_554
Pd1 Si2 Pd1 131.563(14) . 6_554
Pd1 Si2 Pd1 65.91(2) 13_556 6_554
Pd1 Si2 Pd1 135.19(7) 13_456 6_554
Pd1 Si2 Pd1 96.75(3) 6_454 6_554

loop_
_geom_bond_atom_site_label_1
_geom_bond_atom_site_label_2
_geom_bond_distance
_geom_bond_site_symmetry_2
Zr Si1 2.7842(9) 5_445
Zr Si1 2.7842(9) 14_546
Zr Si1 2.7842(9) 14_446
Zr Si1 2.7842(9) 5_545
Zr Si1 2.9201(9) 6
Zr Si1 2.9201(9) 6_455
Zr Si1 2.9201(9) 13_455
Zr Si1 2.9201(9) 13
Zr Pd2 2.9983(6) 5_545
Zr Pd2 2.9983(6) 5_445
Zr Pd1 3.2246(6) 2_554
Zr Pd1 3.2246(6) 9_556
Pd1 Si1 2.4797(8) 6_455
Pd1 Si1 2.4797(8) 6
Pd1 Si2 2.5205(9) .
Pd1 Si2 2.5502(7) 13_556
Pd1 Si2 2.5502(7) 13_456
Pd1 Pd1 2.7745(6) 10_557
Pd1 Pd2 2.8698(3) 5_445
Pd1 Pd2 2.8698(3) 5_545
Pd1 Pd2 2.9032(5) 9_566
Pd1 Pd1 3.0909(5) 13_556
Pd1 Pd1 3.0909(5) 13_456
Pd1 Zr 3.2246(6) 9_556
Pd2 Si1 2.4006(11) 2_565
Pd2 Si1 2.4006(11) 9_565
Pd2 Si2 2.4749(11) 5
Pd2 Si2 2.4749(11) 5_455
Pd2 Pd1 2.8698(3) 5
Pd2 Pd1 2.8698(3) 14_456
Pd2 Pd1 2.8698(3) 5_455
Pd2 Pd1 2.8698(3) 14_556
Pd2 Pd1 2.9032(5) 9_566
Pd2 Pd1 2.9032(5) 2_564
Pd2 Zr 2.9983(6) 5_455
Pd2 Zr 2.9983(6) 5
Si1 Si1 2.346(2) 9_565
Si1 Pd2 2.4006(11) 9_565
Si1 Pd1 2.4797(8) 6_454
Si1 Pd1 2.4797(8) 6_554
Si1 Zr 2.7842(9) 5
Si1 Zr 2.7842(9) 5_455
Si1 Zr 2.9201(9) 13_455
Si1 Zr 2.9201(9) 13
Si2 Pd2 2.4749(11) 5_445
Si2 Pd2 2.4749(11) 5_545
Si2 Pd1 2.5205(9) 10_556
Si2 Pd1 2.5502(7) 13_556
Si2 Pd1 2.5502(7) 13_456
Si2 Pd1 2.5502(7) 6_454
Si2 Pd1 2.5502(7) 6_554
